data_7718684
loop_
_publ_author_name
'Monti, Nicola'
'Previati, Eleonora'
'Vigarani, Giulia'
'Cocchi, Massimo'
'Tinti, Francesca'
'Raiteri, Paolo'
'Zacchini, Stefano'
'Giorgini, Loris'
'Massi, Massimiliano'
'Stagni, Stefano'
'Fiorini, Valentina'

_publ_section_title
;
 Fine color-tuning of Ir(III) tetrazolato complexes: synthesis,
 photophysical properties and OLED device fabrication.
;
_journal_issue 26
_journal_name_full 'Dalton transactions (Cambridge, England : 2003)'
_journal_page_first 10304
_journal_page_last 10317
_journal_paper_doi 10.1039/d4dt03525a
_journal_volume 54
_journal_year 2025
_chemical_formula_sum 'C31 H17 F3 Ir N9'
_chemical_formula_weight 764.73
_space_group_crystal_system monoclinic
_space_group_IT_number 14
_space_group_name_Hall '-P 2ybc'
_space_group_name_H-M_alt 'P 1 21/c 1'
_atom_sites_solution_hydrogens geom
_audit_creation_method SHELXL-2014/7
_audit_update_record
;
2024-12-17 deposited with the CCDC.	2025-05-13 downloaded from the CCDC.
;
_cell_angle_alpha 90
_cell_angle_beta 105.660(3)
_cell_angle_gamma 90
_cell_formula_units_Z 4
_cell_length_a 12.1158(13)
_cell_length_b 14.7808(16)
_cell_length_c 20.394(2)
_cell_measurement_reflns_used 9903
_cell_measurement_temperature 100(2)
_cell_measurement_theta_max 28.7345
_cell_measurement_theta_min 2.224
_cell_volume 3516.6(6)
_computing_cell_refinement 'APEX3 (Bruker AXS, 2015)'
_computing_data_collection 'APEX3 (Bruker AXS, 2015)'
_computing_data_reduction 'SAINT (Bruker AXS, 2015)'
_computing_molecular_graphics 'ORTEPIII (Johnson, 1996)'
_computing_publication_material 'XCIF 2014/2 (Bruker AXS, 2014)'
_computing_structure_refinement 'SHELXL-2014/7 (Sheldrick, 2014)'
_computing_structure_solution 'SHELXT (Sheldrick, 2015)'
_diffrn_ambient_temperature 100(2)
_diffrn_measured_fraction_theta_full 0.987
_diffrn_measured_fraction_theta_max 0.987
_diffrn_measurement_device_type 'PHOTON2 area detector'
_diffrn_measurement_method 'phi and omega scans'
_diffrn_radiation_monochromator graphite
_diffrn_radiation_source 'fine-focus sealed tube'
_diffrn_radiation_type MoK\a
_diffrn_radiation_wavelength 0.71073
_diffrn_reflns_av_R_equivalents 0.1061
_diffrn_reflns_av_unetI/netI 0.0841
_diffrn_reflns_Laue_measured_fraction_full 0.987
_diffrn_reflns_Laue_measured_fraction_max 0.987
_diffrn_reflns_limit_h_max 14
_diffrn_reflns_limit_h_min -14
_diffrn_reflns_limit_k_max 17
_diffrn_reflns_limit_k_min -17
_diffrn_reflns_limit_l_max 24
_diffrn_reflns_limit_l_min -24
_diffrn_reflns_number 29645
_diffrn_reflns_point_group_measured_fraction_full 0.987
_diffrn_reflns_point_group_measured_fraction_max 0.987
_diffrn_reflns_theta_full 24.998
_diffrn_reflns_theta_max 24.998
_diffrn_reflns_theta_min 1.724
_exptl_absorpt_coefficient_mu 3.844
_exptl_absorpt_correction_T_max 0.4315
_exptl_absorpt_correction_T_min 0.2659
_exptl_absorpt_correction_type empirical
_exptl_absorpt_process_details
; 
 Data were corrected for Lorentz polarization and absorption
 effects (empirical absorption correction SADABS).
 R(int) =  0.1466 (selected reflections only, before parameter refinement)
 R(int) =  0.0753(selected reflections only, after parameter refinement)
;
_exptl_crystal_colour yellow
_exptl_crystal_density_diffrn 1.444
_exptl_crystal_description plate
_exptl_crystal_F_000 1480
_exptl_crystal_size_max 0.160
_exptl_crystal_size_mid 0.150
_exptl_crystal_size_min 0.120
_refine_diff_density_max 4.172
_refine_diff_density_min -1.640
_refine_diff_density_rms 0.269
_refine_ls_extinction_method none
_refine_ls_goodness_of_fit_ref 1.245
_refine_ls_hydrogen_treatment constr
_refine_ls_matrix_type full
_refine_ls_number_parameters 397
_refine_ls_number_reflns 6116
_refine_ls_number_restraints 300
_refine_ls_restrained_S_all 1.235
_refine_ls_R_factor_all 0.1706
_refine_ls_R_factor_gt 0.1300
_refine_ls_shift/su_max 0.001
_refine_ls_shift/su_mean 0.000
_refine_ls_structure_factor_coef Fsqd
_refine_ls_weighting_details 'w=1/[\s^2^(Fo^2^)+(0.0652P)^2^+176.2884P] where P=(Fo^2^+2Fc^2^)/3'
_refine_ls_weighting_scheme calc
_refine_ls_wR_factor_gt 0.2689
_refine_ls_wR_factor_ref 0.2943
_reflns_Friedel_coverage 0.000
_reflns_number_gt 4338
_reflns_number_total 6116
_reflns_threshold_expression 'I > 2\s(I)'
_cod_data_source_file d4dt03525a2.cif
_cod_data_source_block xp21c_sq
_cod_depositor_comments 'Adding full bibliography for 7718684.cif.'
_cod_original_cell_volume 3516.6(7)
_cod_original_sg_symbol_H-M 'P 21/c'
_cod_database_code 7718684
_shelx_shelxl_version_number 2014/7
_shelx_space_group_comment
;
The symmetry employed for this shelxl refinement is uniquely defined
by the following loop, which should always be used as a source of
symmetry information in preference to the above space-group names.
They are only intended as comments.
;
_shelx_estimated_absorpt_t_min 0.578
_shelx_estimated_absorpt_t_max 0.656

loop_
_space_group_symop_operation_xyz
'x, y, z'
'-x, y+1/2, -z+1/2'
'-x, -y, -z'
'x, -y-1/2, z-1/2'

loop_
_atom_site_label
_atom_site_type_symbol
_atom_site_fract_x
_atom_site_fract_y
_atom_site_fract_z
_atom_site_U_iso_or_equiv
_atom_site_adp_type
_atom_site_occupancy
_atom_site_site_symmetry_order
_atom_site_calc_flag
_atom_site_refinement_flags_posn
_atom_site_refinement_flags_adp
_atom_site_refinement_flags_occupancy
_atom_site_disorder_assembly
_atom_site_disorder_group
Ir1 Ir 0.28230(7) 0.86480(6) 0.60309(4) 0.0406(3) Uani 1 1 d . . . . .
N1 N 0.3238(12) 0.9402(10) 0.5253(7) 0.026(3) Uani 1 1 d . U . . .
N2 N 0.2992(13) 1.0203(11) 0.4936(8) 0.036(3) Uani 1 1 d . U . . .
N5 N 0.3905(15) 0.7740(11) 0.5643(8) 0.039(3) Uani 1 1 d . U . . .
N3 N 0.3475(14) 1.0235(12) 0.4437(9) 0.040(3) Uani 1 1 d . U . . .
N4 N 0.4064(14) 0.9468(12) 0.4411(9) 0.041(3) Uani 1 1 d . U . . .
N6 N 0.1289(14) 0.8313(12) 0.5392(8) 0.037(3) Uani 1 1 d . U . . .
N7 N 0.4244(15) 0.8992(13) 0.6774(9) 0.044(3) Uani 1 1 d . U . . .
N8 N -0.299(2) 0.747(2) 0.3999(13) 0.087(7) Uani 1 1 d . U . . .
N9 N 0.785(3) 0.980(2) 0.8831(18) 0.136(10) Uani 1 1 d . U . . .
C1 C 0.3883(16) 0.8986(14) 0.4915(10) 0.032(3) Uani 1 1 d . U . . .
C2 C 0.4339(19) 0.8099(15) 0.5137(10) 0.040(3) Uani 1 1 d . U . . .
C3 C 0.515(2) 0.7658(16) 0.4898(12) 0.051(4) Uani 1 1 d . U . . .
H3 H 0.5452 0.7932 0.4561 0.062 Uiso 1 1 calc R U . . .
C4 C 0.553(2) 0.6824(18) 0.5150(13) 0.063(4) Uani 1 1 d . U . . .
H4 H 0.6067 0.6503 0.4974 0.075 Uiso 1 1 calc R U . . .
C5 C 0.514(3) 0.6454(19) 0.5654(14) 0.071(4) Uani 1 1 d . U . . .
C6 C 0.429(2) 0.6933(16) 0.5877(13) 0.056(4) Uani 1 1 d . U . . .
H6 H 0.3987 0.6661 0.6213 0.067 Uiso 1 1 calc R U . . .
C7 C 0.554(4) 0.559(2) 0.599(2) 0.097(5) Uani 1 1 d . U . . .
C8 C 0.1816(16) 0.9585(14) 0.6317(10) 0.031(3) Uani 1 1 d . U . . .
C9 C 0.2147(17) 1.0277(15) 0.6788(10) 0.038(4) Uani 1 1 d . U . . .
H9 H 0.2927 1.0313 0.7043 0.045 Uiso 1 1 calc R U . . .
C10 C 0.1408(16) 1.0899(15) 0.6898(10) 0.034(3) Uani 1 1 d . U . . .
H10 H 0.1662 1.1407 0.7184 0.041 Uiso 1 1 calc R U . . .
C11 C 0.0214(18) 1.0759(16) 0.6559(11) 0.043(4) Uani 1 1 d . U . . .
H11 H -0.0346 1.1129 0.6676 0.051 Uiso 1 1 calc R U . . .
C12 C -0.0129(18) 1.0105(15) 0.6073(11) 0.041(4) Uani 1 1 d . U . . .
H12 H -0.0910 1.0061 0.5821 0.049 Uiso 1 1 calc R U . . .
C13 C 0.0650(17) 0.9526(14) 0.5956(10) 0.035(3) Uani 1 1 d . U . . .
C14 C 0.0375(17) 0.8793(14) 0.5462(10) 0.036(3) Uani 1 1 d . U . . .
C15 C -0.0722(18) 0.8586(16) 0.5061(10) 0.042(4) Uani 1 1 d . U . . .
H15 H -0.1360 0.8940 0.5093 0.050 Uiso 1 1 calc R U . . .
C16 C -0.0875(19) 0.7864(17) 0.4619(11) 0.047(4) Uani 1 1 d . U . . .
C17 C 0.0029(19) 0.7372(17) 0.4568(11) 0.048(4) Uani 1 1 d . U . . .
H17 H -0.0077 0.6860 0.4276 0.057 Uiso 1 1 calc R U . . .
C18 C 0.1128(19) 0.7620(16) 0.4949(11) 0.042(4) Uani 1 1 d . U . . .
H18 H 0.1772 0.7294 0.4894 0.051 Uiso 1 1 calc R U . . .
C19 C -0.204(2) 0.7641(19) 0.4254(13) 0.058(5) Uani 1 1 d . U . . .
C20 C 0.2579(17) 0.7844(14) 0.6792(10) 0.035(3) Uani 1 1 d . U . . .
C21 C 0.1753(19) 0.7265(15) 0.6748(12) 0.045(4) Uani 1 1 d . U . . .
H21 H 0.1164 0.7216 0.6334 0.053 Uiso 1 1 calc R U . . .
C22 C 0.171(2) 0.6689(18) 0.7326(13) 0.059(4) Uani 1 1 d . U . . .
H22 H 0.1136 0.6242 0.7288 0.071 Uiso 1 1 calc R U . . .
C23 C 0.255(2) 0.6820(19) 0.7927(13) 0.059(4) Uani 1 1 d . U . . .
H23 H 0.2518 0.6503 0.8326 0.070 Uiso 1 1 calc R U . . .
C24 C 0.341(2) 0.7397(17) 0.7946(12) 0.055(4) Uani 1 1 d . U . . .
H24 H 0.3994 0.7458 0.8362 0.066 Uiso 1 1 calc R U . . .
C25 C 0.3494(19) 0.7905(16) 0.7401(11) 0.044(3) Uani 1 1 d . U . . .
C26 C 0.4370(19) 0.8559(16) 0.7383(11) 0.046(3) Uani 1 1 d . U . . .
C27 C 0.532(2) 0.8729(18) 0.7933(13) 0.061(4) Uani 1 1 d . U . . .
H27 H 0.5429 0.8416 0.8353 0.073 Uiso 1 1 calc R U . . .
C28 C 0.609(2) 0.935(2) 0.7848(15) 0.074(5) Uani 1 1 d . U . . .
C29 C 0.592(2) 0.982(2) 0.7246(13) 0.065(5) Uani 1 1 d . U . . .
H29 H 0.6436 1.0285 0.7196 0.078 Uiso 1 1 calc R U . . .
C30 C 0.4971(19) 0.9602(17) 0.6715(12) 0.051(4) Uani 1 1 d . U . . .
H30 H 0.4854 0.9910 0.6293 0.061 Uiso 1 1 calc R U . . .
C31 C 0.704(3) 0.961(2) 0.8409(17) 0.095(6) Uani 1 1 d . U . . .
F1 F 0.459(2) 0.4947(15) 0.5780(12) 0.133(6) Uani 1 1 d . U . . .
F2 F 0.5795(18) 0.5582(12) 0.6631(10) 0.107(6) Uani 1 1 d . U . . .
F3 F 0.611(2) 0.5130(15) 0.5727(12) 0.139(7) Uani 1 1 d . U . . .

loop_
_atom_site_aniso_label
_atom_site_aniso_U_11
_atom_site_aniso_U_22
_atom_site_aniso_U_33
_atom_site_aniso_U_23
_atom_site_aniso_U_13
_atom_site_aniso_U_12
Ir1 0.0335(5) 0.0493(6) 0.0337(5) 0.0064(4) -0.0001(3) 0.0028(4)
N1 0.026(4) 0.029(4) 0.026(4) 0.007(4) 0.011(4) -0.007(4)
N2 0.026(6) 0.037(6) 0.040(6) 0.007(6) 0.003(5) -0.005(6)
N5 0.051(7) 0.028(7) 0.038(7) -0.003(6) 0.011(6) 0.013(6)
N3 0.031(6) 0.041(7) 0.042(7) 0.006(6) 0.002(6) -0.006(6)
N4 0.035(7) 0.044(7) 0.038(6) 0.000(6) 0.000(6) -0.001(6)
N6 0.036(6) 0.042(7) 0.032(6) 0.010(6) 0.010(6) -0.002(6)
N7 0.036(7) 0.052(8) 0.042(7) 0.009(6) 0.008(6) 0.009(6)
N8 0.051(12) 0.109(16) 0.092(14) -0.034(13) 0.001(11) -0.013(12)
N9 0.123(18) 0.127(18) 0.117(17) 0.020(16) -0.038(15) -0.055(16)
C1 0.031(6) 0.037(6) 0.029(6) 0.005(5) 0.008(5) -0.004(5)
C2 0.048(7) 0.037(7) 0.035(6) -0.003(6) 0.011(6) 0.006(6)
C3 0.064(8) 0.044(8) 0.045(8) 0.005(7) 0.012(7) 0.009(7)
C4 0.081(9) 0.051(8) 0.055(8) 0.009(8) 0.015(8) 0.017(8)
C5 0.094(9) 0.049(8) 0.065(8) 0.013(7) 0.016(7) 0.025(7)
C6 0.073(9) 0.039(8) 0.052(8) 0.011(7) 0.012(7) 0.015(7)
C7 0.128(10) 0.067(9) 0.090(9) 0.016(9) 0.019(9) 0.037(9)
C8 0.030(5) 0.035(5) 0.032(5) -0.003(4) 0.012(4) 0.010(4)
C9 0.031(7) 0.045(7) 0.040(7) -0.002(6) 0.012(6) 0.007(6)
C10 0.025(7) 0.050(8) 0.038(7) -0.003(7) 0.024(6) 0.007(6)
C11 0.036(7) 0.052(8) 0.046(7) 0.004(7) 0.020(6) 0.010(7)
C12 0.035(7) 0.046(8) 0.042(7) 0.006(7) 0.010(6) 0.004(7)
C13 0.031(6) 0.041(6) 0.036(6) 0.005(6) 0.011(5) 0.004(5)
C14 0.031(6) 0.044(7) 0.035(6) 0.007(6) 0.013(5) -0.001(6)
C15 0.034(7) 0.051(8) 0.042(7) 0.002(7) 0.012(6) -0.003(7)
C16 0.036(7) 0.062(8) 0.045(7) -0.005(6) 0.017(6) -0.005(6)
C17 0.041(7) 0.059(8) 0.045(8) -0.002(7) 0.014(7) -0.003(7)
C18 0.040(7) 0.051(8) 0.038(7) 0.005(7) 0.015(6) -0.001(7)
C19 0.039(8) 0.074(10) 0.060(9) -0.014(9) 0.011(8) -0.007(8)
C20 0.035(5) 0.038(5) 0.034(5) 0.006(4) 0.013(4) 0.002(4)
C21 0.044(7) 0.045(8) 0.047(7) 0.017(7) 0.017(6) 0.005(7)
C22 0.049(8) 0.062(9) 0.065(8) 0.023(8) 0.013(7) 0.006(7)
C23 0.053(8) 0.065(9) 0.057(8) 0.021(8) 0.014(7) 0.012(8)
C24 0.051(8) 0.062(9) 0.050(8) 0.011(7) 0.007(7) 0.017(7)
C25 0.043(6) 0.049(7) 0.040(6) 0.008(6) 0.009(6) 0.015(6)
C26 0.042(7) 0.053(7) 0.040(6) 0.006(6) 0.005(6) 0.014(6)
C27 0.055(8) 0.063(9) 0.052(8) 0.004(8) -0.008(7) 0.007(8)
C28 0.062(8) 0.076(9) 0.065(8) 0.005(8) -0.014(7) -0.003(7)
C29 0.052(8) 0.068(9) 0.061(9) 0.007(8) -0.007(8) -0.003(8)
C30 0.041(8) 0.059(9) 0.048(8) 0.010(7) 0.005(7) 0.003(7)
C31 0.082(11) 0.095(12) 0.080(11) 0.011(10) -0.027(10) -0.014(10)
F1 0.190(15) 0.076(11) 0.118(12) 0.021(10) 0.017(12) 0.038(11)
F2 0.134(14) 0.075(11) 0.093(11) 0.039(10) -0.001(11) 0.027(10)
F3 0.187(14) 0.090(11) 0.129(13) 0.030(10) 0.022(12) 0.067(11)

loop_
_atom_type_symbol
_atom_type_description
_atom_type_scat_dispersion_real
_atom_type_scat_dispersion_imag
_atom_type_scat_source
C C 0.0033 0.0016 'International Tables Vol C Tables 4.2.6.8 and 6.1.1.4'
H H 0.0000 0.0000 'International Tables Vol C Tables 4.2.6.8 and 6.1.1.4'
N N 0.0061 0.0033 'International Tables Vol C Tables 4.2.6.8 and 6.1.1.4'
F F 0.0171 0.0103 'International Tables Vol C Tables 4.2.6.8 and 6.1.1.4'
Ir Ir -1.4442 7.9887 'International Tables Vol C Tables 4.2.6.8 and 6.1.1.4'

loop_
_geom_angle_atom_site_label_1
_geom_angle_atom_site_label_2
_geom_angle_atom_site_label_3
_geom_angle
_geom_angle_site_symmetry_1
_geom_angle_site_symmetry_3
_geom_angle_publ_flag
N6 Ir1 N7 172.0(7) . . ?
N6 Ir1 C8 80.4(7) . . ?
N7 Ir1 C8 94.0(8) . . ?
N6 Ir1 C20 92.9(7) . . ?
N7 Ir1 C20 81.1(8) . . ?
C8 Ir1 C20 87.5(8) . . ?
N6 Ir1 N1 90.5(6) . . ?
N7 Ir1 N1 95.9(7) . . ?
C8 Ir1 N1 98.0(7) . . ?
C20 Ir1 N1 173.9(7) . . ?
N6 Ir1 N5 98.9(7) . . ?
N7 Ir1 N5 87.3(7) . . ?
C8 Ir1 N5 174.2(7) . . ?
C20 Ir1 N5 98.2(7) . . ?
N1 Ir1 N5 76.2(6) . . ?
C1 N1 N2 104.1(15) . . ?
C1 N1 Ir1 116.1(13) . . ?
N2 N1 Ir1 139.6(12) . . ?
N3 N2 N1 108.6(16) . . ?
C6 N5 C2 116.5(19) . . ?
C6 N5 Ir1 128.0(16) . . ?
C2 N5 Ir1 115.1(13) . . ?
N2 N3 N4 110.8(17) . . ?
C1 N4 N3 102.9(17) . . ?
C18 N6 C14 119.6(18) . . ?
C18 N6 Ir1 124.1(14) . . ?
C14 N6 Ir1 116.1(14) . . ?
C30 N7 C26 120(2) . . ?
C30 N7 Ir1 124.7(15) . . ?
C26 N7 Ir1 115.2(15) . . ?
N4 C1 N1 113.6(18) . . ?
N4 C1 C2 127.2(19) . . ?
N1 C1 C2 119.1(17) . . ?
C3 C2 N5 122(2) . . ?
C3 C2 C1 125(2) . . ?
N5 C2 C1 113.0(18) . . ?
C4 C3 C2 119(2) . . ?
C4 C3 H3 120.3 . . ?
C2 C3 H3 120.3 . . ?
C5 C4 C3 120(3) . . ?
C5 C4 H4 120.1 . . ?
C3 C4 H4 120.1 . . ?
C4 C5 C6 118(2) . . ?
C4 C5 C7 124(3) . . ?
C6 C5 C7 118(3) . . ?
N5 C6 C5 123(2) . . ?
N5 C6 H6 118.3 . . ?
C5 C6 H6 118.3 . . ?
F3 C7 F2 117(3) . . ?
F3 C7 F1 91(3) . . ?
F2 C7 F1 104(3) . . ?
F3 C7 C5 117(3) . . ?
F2 C7 C5 116(3) . . ?
F1 C7 C5 107(3) . . ?
C9 C8 C13 118.0(18) . . ?
C9 C8 Ir1 128.1(15) . . ?
C13 C8 Ir1 113.8(14) . . ?
C10 C9 C8 123(2) . . ?
C10 C9 H9 118.7 . . ?
C8 C9 H9 118.7 . . ?
C9 C10 C11 117(2) . . ?
C9 C10 H10 121.6 . . ?
C11 C10 H10 121.6 . . ?
C12 C11 C10 121.3(19) . . ?
C12 C11 H11 119.4 . . ?
C10 C11 H11 119.4 . . ?
C13 C12 C11 119(2) . . ?
C13 C12 H12 120.4 . . ?
C11 C12 H12 120.4 . . ?
C12 C13 C8 122(2) . . ?
C12 C13 C14 123.8(19) . . ?
C8 C13 C14 114.7(17) . . ?
N6 C14 C15 120(2) . . ?
N6 C14 C13 114.9(17) . . ?
C15 C14 C13 125.0(19) . . ?
C16 C15 C14 120(2) . . ?
C16 C15 H15 120.2 . . ?
C14 C15 H15 120.2 . . ?
C17 C16 C15 120(2) . . ?
C17 C16 C19 123(2) . . ?
C15 C16 C19 117(2) . . ?
C16 C17 C18 119(2) . . ?
C16 C17 H17 120.3 . . ?
C18 C17 H17 120.3 . . ?
N6 C18 C17 121(2) . . ?
N6 C18 H18 119.4 . . ?
C17 C18 H18 119.4 . . ?
N8 C19 C16 176(3) . . ?
C21 C20 C25 120(2) . . ?
C21 C20 Ir1 126.7(16) . . ?
C25 C20 Ir1 112.8(15) . . ?
C20 C21 C22 121(2) . . ?
C20 C21 H21 119.4 . . ?
C22 C21 H21 119.4 . . ?
C23 C22 C21 117(2) . . ?
C23 C22 H22 121.4 . . ?
C21 C22 H22 121.4 . . ?
C24 C23 C22 120(2) . . ?
C24 C23 H23 120.1 . . ?
C22 C23 H23 120.1 . . ?
C23 C24 C25 124(2) . . ?
C23 C24 H24 118.2 . . ?
C25 C24 H24 118.2 . . ?
C24 C25 C20 117(2) . . ?
C24 C25 C26 127(2) . . ?
C20 C25 C26 115.1(19) . . ?
N7 C26 C27 121(2) . . ?
N7 C26 C25 115.7(19) . . ?
C27 C26 C25 124(2) . . ?
C28 C27 C26 118(2) . . ?
C28 C27 H27 121.1 . . ?
C26 C27 H27 121.1 . . ?
C27 C28 C29 121(2) . . ?
C27 C28 C31 121(3) . . ?
C29 C28 C31 118(3) . . ?
C28 C29 C30 118(3) . . ?
C28 C29 H29 121.1 . . ?
C30 C29 H29 121.1 . . ?
N7 C30 C29 122(2) . . ?
N7 C30 H30 118.8 . . ?
C29 C30 H30 118.8 . . ?
N9 C31 C28 175(5) . . ?

loop_
_geom_bond_atom_site_label_1
_geom_bond_atom_site_label_2
_geom_bond_distance
_geom_bond_site_symmetry_2
_geom_bond_publ_flag
Ir1 N6 2.022(17) . ?
Ir1 N7 2.028(18) . ?
Ir1 C8 2.032(18) . ?
Ir1 C20 2.04(2) . ?
Ir1 N1 2.108(14) . ?
Ir1 N5 2.169(16) . ?
N1 C1 1.33(2) . ?
N1 N2 1.34(2) . ?
N2 N3 1.30(2) . ?
N5 C6 1.32(3) . ?
N5 C2 1.38(3) . ?
N3 N4 1.35(2) . ?
N4 C1 1.32(3) . ?
N6 C18 1.34(3) . ?
N6 C14 1.35(3) . ?
N7 C30 1.29(3) . ?
N7 C26 1.37(3) . ?
N8 C19 1.15(3) . ?
N9 C31 1.16(4) . ?
C1 C2 1.45(3) . ?
C2 C3 1.38(3) . ?
C3 C4 1.37(3) . ?
C3 H3 0.9500 . ?
C4 C5 1.36(4) . ?
C4 H4 0.9500 . ?
C5 C6 1.42(4) . ?
C5 C7 1.47(4) . ?
C6 H6 0.9500 . ?
C7 F3 1.19(4) . ?
C7 F2 1.27(4) . ?
C7 F1 1.47(5) . ?
C8 C9 1.39(3) . ?
C8 C13 1.41(3) . ?
C9 C10 1.34(3) . ?
C9 H9 0.9500 . ?
C10 C11 1.44(3) . ?
C10 H10 0.9500 . ?
C11 C12 1.37(3) . ?
C11 H11 0.9500 . ?
C12 C13 1.34(3) . ?
C12 H12 0.9500 . ?
C13 C14 1.46(3) . ?
C14 C15 1.39(3) . ?
C15 C16 1.38(3) . ?
C15 H15 0.9500 . ?
C16 C17 1.34(3) . ?
C16 C19 1.45(3) . ?
C17 C18 1.40(3) . ?
C17 H17 0.9500 . ?
C18 H18 0.9500 . ?
C20 C21 1.30(3) . ?
C20 C25 1.43(3) . ?
C21 C22 1.47(3) . ?
C21 H21 0.9500 . ?
C22 C23 1.38(4) . ?
C22 H22 0.9500 . ?
C23 C24 1.34(4) . ?
C23 H23 0.9500 . ?
C24 C25 1.37(3) . ?
C24 H24 0.9500 . ?
C25 C26 1.44(3) . ?
C26 C27 1.40(3) . ?
C27 C28 1.35(4) . ?
C27 H27 0.9500 . ?
C28 C29 1.38(4) . ?
C28 C31 1.44(4) . ?
C29 C30 1.39(3) . ?
C29 H29 0.9500 . ?
C30 H30 0.9500 . ?
